data_4068724
loop_
_publ_author_name
'Cohen, Ad'
'Kopilov, Jacob'
'Goldberg, Israel'
'Kol, Moshe'

_publ_section_title
;
 C1-Symmetric Zirconium Complexes of [ONNO&#x2032;]-Type Salan Ligands:
 Accurate Control of Catalyst Activity, Isospecificity, and Molecular
 Weight in 1-Hexene Polymerization
;
_journal_issue 5
_journal_name_full Organometallics
_journal_page_first 1391
_journal_paper_doi 10.1021/om801058w
_journal_volume 28
_journal_year 2009
_chemical_formula_moiety '2(C38 H60 Br2 N2 O4 Zr), 3(C5 H12)'
_chemical_formula_sum 'C91 H156 Br4 N4 O8 Zr2'
_chemical_formula_weight 1936.28
_chemical_name_systematic
; 
 ? 
;
_space_group_IT_number 14
_symmetry_cell_setting monoclinic
_symmetry_space_group_name_Hall '-P 2yn'
_symmetry_space_group_name_H-M 'P 1 21/n 1'
_atom_sites_solution_hydrogens geom
_atom_sites_solution_primary direct
_atom_sites_solution_secondary difmap
_audit_creation_method SHELXL-97
_cell_angle_alpha 90.00
_cell_angle_beta 113.2079(10)
_cell_angle_gamma 90.00
_cell_formula_units_Z 2
_cell_length_a 17.9143(4)
_cell_length_b 15.1552(3)
_cell_length_c 19.4486(5)
_cell_measurement_reflns_used 11327
_cell_measurement_temperature 110(2)
_cell_measurement_theta_max 27.88
_cell_measurement_theta_min 1.88
_cell_volume 4852.93(19)
_computing_cell_refinement Denzo
_computing_data_collection 'Collect, Nonius B.V.'
_computing_data_reduction 'Denzo and Scalepack'
_computing_structure_refinement 'SHELXL-97 (Sheldrick, 1997)'
_computing_structure_solution SIR-97
_diffrn_ambient_temperature 110(2)
_diffrn_detector_area_resol_mean 12.8
_diffrn_measured_fraction_theta_full 0.992
_diffrn_measured_fraction_theta_max 0.992
_diffrn_measurement_device_type 'Nonius KappaCCD'
_diffrn_measurement_method '1 deg. \f and \w scans'
_diffrn_radiation_monochromator graphite
_diffrn_radiation_source 'fine-focus sealed tube'
_diffrn_radiation_type MoK\a
_diffrn_radiation_wavelength 0.71073
_diffrn_reflns_av_R_equivalents 0.0890
_diffrn_reflns_av_sigmaI/netI 0.0939
_diffrn_reflns_limit_h_max 23
_diffrn_reflns_limit_h_min 0
_diffrn_reflns_limit_k_max 19
_diffrn_reflns_limit_k_min 0
_diffrn_reflns_limit_l_max 23
_diffrn_reflns_limit_l_min -25
_diffrn_reflns_number 45021
_diffrn_reflns_theta_full 27.88
_diffrn_reflns_theta_max 27.88
_diffrn_reflns_theta_min 1.88
_diffrn_standards_number 0
_exptl_absorpt_coefficient_mu 1.913
_exptl_absorpt_correction_T_max 0.7623
_exptl_absorpt_correction_T_min 0.5976
_exptl_absorpt_correction_type multi-scan
_exptl_absorpt_process_details 'Blessing, 1995'
_exptl_crystal_colour colorless
_exptl_crystal_density_diffrn 1.325
_exptl_crystal_density_method 'not measured'
_exptl_crystal_description prism
_exptl_crystal_F_000 2028
_exptl_crystal_size_max 0.30
_exptl_crystal_size_mid 0.20
_exptl_crystal_size_min 0.15
_refine_diff_density_max 1.570
_refine_diff_density_min -0.619
_refine_diff_density_rms 0.099
_refine_ls_extinction_method none
_refine_ls_goodness_of_fit_ref 1.029
_refine_ls_hydrogen_treatment constr
_refine_ls_matrix_type full
_refine_ls_number_parameters 489
_refine_ls_number_reflns 11493
_refine_ls_number_restraints 7
_refine_ls_restrained_S_all 1.030
_refine_ls_R_factor_all 0.1350
_refine_ls_R_factor_gt 0.0660
_refine_ls_shift/su_max 0.001
_refine_ls_shift/su_mean 0.000
_refine_ls_structure_factor_coef Fsqd
_refine_ls_weighting_details 'calc w=1/[\s^2^(Fo^2^)+(0.0613P)^2^+5.1072P] where P=(Fo^2^+2Fc^2^)/3'
_refine_ls_weighting_scheme calc
_refine_ls_wR_factor_gt 0.1295
_refine_ls_wR_factor_ref 0.1534
_reflns_number_gt 6747
_reflns_number_total 11493
_reflns_threshold_expression >2sigma(I)
_cod_data_source_file om801058w_si_002.cif
_cod_data_source_block mk187
_cod_original_cell_volume 4852.92(19)
_cod_original_sg_symbol_H-M 'P 21/n'
_cod_database_code 4068724

loop_
_symmetry_equiv_pos_as_xyz
'x, y, z'
'-x+1/2, y+1/2, -z+1/2'
'-x, -y, -z'
'x-1/2, -y-1/2, z-1/2'

loop_
_atom_site_label
_atom_site_type_symbol
_atom_site_fract_x
_atom_site_fract_y
_atom_site_fract_z
_atom_site_U_iso_or_equiv
_atom_site_adp_type
_atom_site_occupancy
_atom_site_symmetry_multiplicity
_atom_site_calc_flag
_atom_site_refinement_flags
_atom_site_disorder_assembly
_atom_site_disorder_group
Zr1 Zr 0.36467(3) 0.31356(3) 0.66650(2) 0.02851(13) Uani 1 1 d . . .
O2 O 0.36918(19) 0.2847(2) 0.56647(17) 0.0334(8) Uani 1 1 d . . .
O3 O 0.33641(18) 0.3081(2) 0.76043(16) 0.0312(7) Uani 1 1 d . . .
O4 O 0.3445(2) 0.4380(2) 0.64655(18) 0.0358(8) Uani 1 1 d . . .
O5 O 0.47853(18) 0.2998(2) 0.72734(17) 0.0364(8) Uani 1 1 d . . .
N6 N 0.3344(2) 0.1549(2) 0.6551(2) 0.0277(9) Uani 1 1 d . . .
N7 N 0.2145(2) 0.2930(2) 0.6135(2) 0.0286(9) Uani 1 1 d . . .
C8 C 0.3686(3) 0.2196(3) 0.5191(3) 0.0337(11) Uani 1 1 d . . .
C9 C 0.3631(3) 0.2375(3) 0.4459(3) 0.0363(12) Uani 1 1 d . . .
C10 C 0.3571(3) 0.1647(4) 0.3997(3) 0.0411(13) Uani 1 1 d . . .
H10 H 0.3523 0.1757 0.3500 0.049 Uiso 1 1 calc R . .
C11 C 0.3577(3) 0.0767(4) 0.4221(3) 0.0399(13) Uani 1 1 d . A .
C12 C 0.3673(3) 0.0624(4) 0.4959(3) 0.0391(12) Uani 1 1 d . . .
H12 H 0.3695 0.0036 0.5135 0.047 Uiso 1 1 calc R . .
C13 C 0.3739(3) 0.1322(3) 0.5444(3) 0.0330(11) Uani 1 1 d . . .
C14 C 0.2762(3) 0.3123(3) 0.7827(2) 0.0284(10) Uani 1 1 d . . .
C15 C 0.2891(3) 0.2962(3) 0.8579(3) 0.0325(11) Uani 1 1 d . . .
C16 C 0.2283(3) 0.3031(3) 0.8842(3) 0.0350(12) Uani 1 1 d . . .
H16 H 0.2392 0.2934 0.9355 0.042 Uiso 1 1 calc R . .
C17 C 0.1508(3) 0.3246(3) 0.8340(3) 0.0347(11) Uani 1 1 d . . .
C18 C 0.1350(3) 0.3382(3) 0.7597(3) 0.0341(11) Uani 1 1 d . . .
H18 H 0.0811 0.3511 0.7258 0.041 Uiso 1 1 calc R . .
C19 C 0.1964(3) 0.3333(3) 0.7332(3) 0.0288(10) Uani 1 1 d . . .
C20 C 0.2480(3) 0.1364(3) 0.6031(3) 0.0294(11) Uani 1 1 d . . .
H20 H 0.2443 0.1486 0.5513 0.035 Uiso 1 1 calc R . .
C21 C 0.2230(3) 0.0397(3) 0.6041(3) 0.0375(12) Uani 1 1 d . . .
H21A H 0.2276 0.0242 0.6551 0.045 Uiso 1 1 calc R . .
H21B H 0.2605 0.0011 0.5917 0.045 Uiso 1 1 calc R . .
C22 C 0.1355(3) 0.0234(3) 0.5480(3) 0.0462(14) Uani 1 1 d . . .
H22A H 0.1311 0.0358 0.4966 0.055 Uiso 1 1 calc R . .
H22B H 0.1206 -0.0391 0.5504 0.055 Uiso 1 1 calc R . .
C23 C 0.0783(3) 0.0829(4) 0.5668(3) 0.0450(14) Uani 1 1 d . . .
H23A H 0.0810 0.0686 0.6174 0.054 Uiso 1 1 calc R . .
H23B H 0.0218 0.0730 0.5305 0.054 Uiso 1 1 calc R . .
C24 C 0.1015(3) 0.1793(3) 0.5642(3) 0.0366(12) Uani 1 1 d . . .
H24A H 0.0646 0.2172 0.5781 0.044 Uiso 1 1 calc R . .
H24B H 0.0940 0.1944 0.5123 0.044 Uiso 1 1 calc R . .
C25 C 0.1896(3) 0.1989(3) 0.6169(2) 0.0296(11) Uani 1 1 d . . .
H25 H 0.1940 0.1881 0.6691 0.036 Uiso 1 1 calc R . .
C26 C 0.3549(3) 0.1179(3) 0.7312(2) 0.0348(12) Uani 1 1 d . . .
H26A H 0.3565 0.0533 0.7289 0.052 Uiso 1 1 calc R . .
H26B H 0.3136 0.1359 0.7497 0.052 Uiso 1 1 calc R . .
H26C H 0.4081 0.1400 0.7650 0.052 Uiso 1 1 calc R . .
C27 C 0.1877(3) 0.3252(3) 0.5351(2) 0.0341(12) Uani 1 1 d . . .
H27A H 0.2062 0.2841 0.5062 0.051 Uiso 1 1 calc R . .
H27B H 0.2110 0.3837 0.5349 0.051 Uiso 1 1 calc R . .
H27C H 0.1283 0.3290 0.5125 0.051 Uiso 1 1 calc R . .
C28 C 0.3697(3) 0.3322(4) 0.4203(3) 0.0394(13) Uani 1 1 d . . .
C29 C 0.3013(3) 0.3916(4) 0.4238(3) 0.0494(14) Uani 1 1 d . . .
H29A H 0.2485 0.3646 0.3946 0.074 Uiso 1 1 calc R . .
H29B H 0.3043 0.4498 0.4030 0.074 Uiso 1 1 calc R . .
H29C H 0.3076 0.3981 0.4759 0.074 Uiso 1 1 calc R . .
C30 C 0.4531(3) 0.3706(4) 0.4722(3) 0.0484(14) Uani 1 1 d . . .
H30A H 0.4570 0.3712 0.5239 0.073 Uiso 1 1 calc R . .
H30B H 0.4582 0.4310 0.4566 0.073 Uiso 1 1 calc R . .
H30C H 0.4967 0.3340 0.4690 0.073 Uiso 1 1 calc R . .
C31 C 0.3654(4) 0.3360(4) 0.3401(3) 0.0507(15) Uani 1 1 d . . .
H31A H 0.4088 0.2997 0.3363 0.076 Uiso 1 1 calc R . .
H31B H 0.3720 0.3972 0.3273 0.076 Uiso 1 1 calc R . .
H31C H 0.3126 0.3137 0.3056 0.076 Uiso 1 1 calc R . .
C32 C 0.3480(3) -0.0017(3) 0.3688(3) 0.0489(14) Uani 1 1 d D . .
C33A C 0.4202(6) -0.0608(7) 0.4002(5) 0.079(4) Uani 0.710(11) 1 d PD A 1
H33A H 0.4227 -0.0864 0.4473 0.118 Uiso 0.710(11) 1 calc PR A 1
H33B H 0.4697 -0.0265 0.4095 0.118 Uiso 0.710(11) 1 calc PR A 1
H33C H 0.4158 -0.1081 0.3645 0.118 Uiso 0.710(11) 1 calc PR A 1
C34A C 0.2705(4) -0.0499(6) 0.3579(6) 0.060(3) Uani 0.710(11) 1 d PD A 1
H34A H 0.2244 -0.0091 0.3377 0.090 Uiso 0.710(11) 1 calc PR A 1
H34B H 0.2738 -0.0729 0.4062 0.090 Uiso 0.710(11) 1 calc PR A 1
H34C H 0.2628 -0.0989 0.3230 0.090 Uiso 0.710(11) 1 calc PR A 1
C35A C 0.3367(6) 0.0277(6) 0.2908(4) 0.068(3) Uani 0.710(11) 1 d PD A 1
H35A H 0.3297 -0.0241 0.2588 0.103 Uiso 0.710(11) 1 calc PR A 1
H35B H 0.3846 0.0610 0.2933 0.103 Uiso 0.710(11) 1 calc PR A 1
H35C H 0.2885 0.0654 0.2700 0.103 Uiso 0.710(11) 1 calc PR A 1
C36 C 0.3483(3) 0.5323(3) 0.6452(3) 0.0407(13) Uani 1 1 d . . .
C37 C 0.4238(4) 0.5556(5) 0.6344(5) 0.081(2) Uani 1 1 d . . .
H37A H 0.4712 0.5350 0.6775 0.121 Uiso 1 1 calc R . .
H37B H 0.4269 0.6198 0.6299 0.121 Uiso 1 1 calc R . .
H37C H 0.4230 0.5274 0.5888 0.121 Uiso 1 1 calc R . .
C38 C 0.3464(5) 0.5677(4) 0.7162(4) 0.073(2) Uani 1 1 d . . .
H38A H 0.2958 0.5495 0.7203 0.110 Uiso 1 1 calc R . .
H38B H 0.3492 0.6323 0.7159 0.110 Uiso 1 1 calc R . .
H38C H 0.3928 0.5446 0.7589 0.110 Uiso 1 1 calc R . .
C39 C 0.2722(4) 0.5646(4) 0.5806(4) 0.070(2) Uani 1 1 d . . .
H39A H 0.2722 0.5425 0.5332 0.105 Uiso 1 1 calc R . .
H39B H 0.2716 0.6293 0.5799 0.105 Uiso 1 1 calc R . .
H39C H 0.2239 0.5428 0.5871 0.105 Uiso 1 1 calc R . .
C40 C 0.5598(3) 0.3091(4) 0.7794(3) 0.0449(14) Uani 1 1 d . . .
C41 C 0.5647(5) 0.3878(6) 0.8288(4) 0.085(3) Uani 1 1 d . . .
H41A H 0.5537 0.4419 0.7987 0.128 Uiso 1 1 calc R . .
H41B H 0.6192 0.3911 0.8686 0.128 Uiso 1 1 calc R . .
H41C H 0.5245 0.3815 0.8510 0.128 Uiso 1 1 calc R . .
C42 C 0.6127(4) 0.3188(7) 0.7386(4) 0.093(3) Uani 1 1 d . . .
H42A H 0.6078 0.2665 0.7075 0.139 Uiso 1 1 calc R . .
H42B H 0.6692 0.3251 0.7744 0.139 Uiso 1 1 calc R . .
H42C H 0.5967 0.3713 0.7067 0.139 Uiso 1 1 calc R . .
C43 C 0.5799(5) 0.2271(6) 0.8280(4) 0.101(3) Uani 1 1 d . . .
H43A H 0.5370 0.2165 0.8463 0.151 Uiso 1 1 calc R . .
H43B H 0.6318 0.2355 0.8706 0.151 Uiso 1 1 calc R . .
H43C H 0.5839 0.1763 0.7985 0.151 Uiso 1 1 calc R . .
Br44 Br 0.39511(3) 0.26364(4) 0.92488(3) 0.04201(16) Uani 1 1 d . . .
Br45 Br 0.06564(3) 0.33509(4) 0.86932(3) 0.04787(17) Uani 1 1 d . . .
C46 C 0.3924(3) 0.1141(3) 0.6261(3) 0.0348(12) Uani 1 1 d . . .
H46A H 0.3926 0.0494 0.6334 0.042 Uiso 1 1 calc R . .
H46B H 0.4478 0.1360 0.6564 0.042 Uiso 1 1 calc R . .
C47 C 0.1788(3) 0.3546(3) 0.6527(2) 0.0316(11) Uani 1 1 d . . .
H47A H 0.1192 0.3556 0.6247 0.038 Uiso 1 1 calc R . .
H47B H 0.1992 0.4148 0.6505 0.038 Uiso 1 1 calc R . .
C48 C 0.1787(7) 0.1709(8) 0.0754(6) 0.137(4) Uiso 1 1 d . . .
H48A H 0.1609 0.2326 0.0684 0.205 Uiso 1 1 calc R . .
H48B H 0.1478 0.1383 0.0989 0.205 Uiso 1 1 calc R . .
H48C H 0.1695 0.1445 0.0268 0.205 Uiso 1 1 calc R . .
C49 C 0.2652(10) 0.1669(12) 0.1235(10) 0.220(7) Uiso 1 1 d . . .
H49A H 0.2711 0.1692 0.1763 0.264 Uiso 1 1 calc R . .
H49B H 0.2866 0.1092 0.1157 0.264 Uiso 1 1 calc R . .
C50 C 0.3139(7) 0.2342(8) 0.1123(6) 0.123(4) Uiso 1 1 d . . .
H50A H 0.3099 0.2280 0.0603 0.148 Uiso 1 1 calc R . .
H50B H 0.2877 0.2910 0.1147 0.148 Uiso 1 1 calc R . .
C51 C 0.3962(8) 0.2431(10) 0.1576(8) 0.164(5) Uiso 1 1 d . . .
H51A H 0.4019 0.2367 0.2101 0.197 Uiso 1 1 calc R . .
H51B H 0.4247 0.1924 0.1469 0.197 Uiso 1 1 calc R . .
C52 C 0.4381(8) 0.3191(9) 0.1538(7) 0.158(5) Uiso 1 1 d . . .
H52A H 0.4808 0.3038 0.1364 0.237 Uiso 1 1 calc R . .
H52B H 0.4626 0.3460 0.2036 0.237 Uiso 1 1 calc R . .
H52C H 0.4003 0.3610 0.1189 0.237 Uiso 1 1 calc R . .
C53 C 0.4758(5) 0.0185(6) 0.0196(4) 0.081(2) Uiso 1 1 d . . .
H53A H 0.4175 0.0080 -0.0111 0.097 Uiso 1 1 calc R . .
H53B H 0.4844 0.0831 0.0243 0.097 Uiso 1 1 calc R . .
C54 C 0.4962(5) -0.0199(6) 0.0962(4) 0.086(2) Uiso 1 1 d D . .
H54A H 0.4913 -0.0849 0.0925 0.103 Uiso 1 1 calc R . .
H54B H 0.5531 -0.0052 0.1287 0.103 Uiso 1 1 calc R . .
C55 C 0.4438(7) 0.0133(9) 0.1289(7) 0.068(4) Uiso 0.50 1 d PD . .
C33B C 0.3747(16) -0.0867(9) 0.4117(12) 0.065(7) Uiso 0.290(11) 1 d PD A 2
H33D H 0.3829 -0.1317 0.3791 0.097 Uiso 0.290(11) 1 calc PR A 2
H33E H 0.3329 -0.1066 0.4288 0.097 Uiso 0.290(11) 1 calc PR A 2
H33F H 0.4258 -0.0770 0.4550 0.097 Uiso 0.290(11) 1 calc PR A 2
C34B C 0.4079(9) 0.0053(14) 0.3324(10) 0.046(6) Uiso 0.290(11) 1 d PD A 2
H34D H 0.4631 0.0084 0.3711 0.069 Uiso 0.290(11) 1 calc PR A 2
H34E H 0.3967 0.0587 0.3015 0.069 Uiso 0.290(11) 1 calc PR A 2
H34F H 0.4031 -0.0466 0.3009 0.069 Uiso 0.290(11) 1 calc PR A 2
C35B C 0.2618(7) -0.0118(18) 0.3140(12) 0.065(7) Uiso 0.290(11) 1 d PD A 2
H35D H 0.2420 0.0446 0.2889 0.098 Uiso 0.290(11) 1 calc PR A 2
H35E H 0.2279 -0.0300 0.3407 0.098 Uiso 0.290(11) 1 calc PR A 2
H35F H 0.2590 -0.0567 0.2768 0.098 Uiso 0.290(11) 1 calc PR A 2

loop_
_atom_site_aniso_label
_atom_site_aniso_U_11
_atom_site_aniso_U_22
_atom_site_aniso_U_33
_atom_site_aniso_U_23
_atom_site_aniso_U_13
_atom_site_aniso_U_12
Zr1 0.0274(2) 0.0253(3) 0.0292(2) -0.00149(19) 0.00724(19) -0.00097(19)
O2 0.0378(18) 0.0291(19) 0.0333(17) -0.0033(14) 0.0140(15) 0.0008(15)
O3 0.0267(16) 0.0316(19) 0.0294(16) -0.0015(14) 0.0048(14) -0.0006(14)
O4 0.043(2) 0.0240(19) 0.0402(18) -0.0020(15) 0.0164(16) -0.0047(15)
O5 0.0253(17) 0.041(2) 0.0349(18) -0.0038(15) 0.0033(15) -0.0029(15)
N6 0.028(2) 0.023(2) 0.0284(19) 0.0009(16) 0.0067(17) 0.0009(16)
N7 0.031(2) 0.024(2) 0.0265(19) 0.0021(16) 0.0066(17) 0.0022(16)
C8 0.028(2) 0.030(3) 0.038(3) -0.006(2) 0.009(2) -0.004(2)
C9 0.034(3) 0.034(3) 0.039(3) -0.004(2) 0.012(2) -0.004(2)
C10 0.033(3) 0.054(4) 0.036(3) -0.009(2) 0.014(2) -0.003(2)
C11 0.035(3) 0.042(3) 0.041(3) -0.014(2) 0.014(2) -0.005(2)
C12 0.034(3) 0.032(3) 0.049(3) -0.007(2) 0.014(2) 0.002(2)
C13 0.029(2) 0.030(3) 0.037(3) -0.005(2) 0.011(2) 0.000(2)
C14 0.034(2) 0.018(2) 0.029(2) -0.0048(19) 0.008(2) -0.001(2)
C15 0.034(3) 0.022(3) 0.030(2) -0.0028(19) 0.000(2) -0.002(2)
C16 0.048(3) 0.023(3) 0.033(2) -0.004(2) 0.015(2) -0.005(2)
C17 0.040(3) 0.026(3) 0.043(3) -0.005(2) 0.022(2) -0.004(2)
C18 0.029(2) 0.027(3) 0.042(3) -0.001(2) 0.010(2) -0.003(2)
C19 0.030(2) 0.020(3) 0.034(2) 0.0000(19) 0.010(2) -0.0018(19)
C20 0.024(2) 0.028(3) 0.031(2) -0.001(2) 0.005(2) -0.0026(19)
C21 0.038(3) 0.026(3) 0.041(3) 0.000(2) 0.008(2) -0.003(2)
C22 0.047(3) 0.027(3) 0.051(3) -0.002(2) 0.005(3) -0.010(2)
C23 0.034(3) 0.042(3) 0.045(3) -0.001(2) 0.000(2) -0.010(2)
C24 0.027(2) 0.036(3) 0.039(3) -0.001(2) 0.004(2) -0.004(2)
C25 0.027(2) 0.025(3) 0.028(2) -0.0001(19) 0.0008(19) -0.0023(19)
C26 0.033(3) 0.032(3) 0.033(3) 0.005(2) 0.006(2) 0.001(2)
C27 0.032(3) 0.038(3) 0.028(2) 0.010(2) 0.007(2) 0.001(2)
C28 0.043(3) 0.041(3) 0.035(3) -0.003(2) 0.017(2) -0.005(2)
C29 0.058(4) 0.044(4) 0.051(3) 0.002(3) 0.026(3) -0.001(3)
C30 0.050(3) 0.051(4) 0.046(3) -0.004(3) 0.021(3) -0.016(3)
C31 0.060(4) 0.053(4) 0.043(3) -0.001(3) 0.025(3) -0.005(3)
C32 0.051(3) 0.043(4) 0.051(3) -0.016(3) 0.018(3) -0.003(3)
C33A 0.052(6) 0.090(8) 0.081(7) -0.047(6) 0.012(5) 0.028(6)
C34A 0.055(5) 0.054(6) 0.069(6) -0.034(5) 0.021(5) -0.019(4)
C35A 0.078(7) 0.065(7) 0.067(6) -0.028(5) 0.033(5) -0.006(5)
C36 0.057(3) 0.024(3) 0.045(3) 0.000(2) 0.024(3) -0.005(2)
C37 0.089(5) 0.048(4) 0.133(7) -0.004(4) 0.073(5) -0.021(4)
C38 0.117(6) 0.040(4) 0.082(5) -0.021(3) 0.059(5) -0.010(4)
C39 0.094(5) 0.035(4) 0.068(4) 0.006(3) 0.017(4) 0.009(3)
C40 0.027(3) 0.060(4) 0.038(3) -0.006(3) 0.003(2) -0.003(3)
C41 0.081(5) 0.103(7) 0.064(4) -0.040(4) 0.019(4) -0.035(5)
C42 0.047(4) 0.155(9) 0.081(5) -0.028(5) 0.028(4) -0.019(5)
C43 0.061(5) 0.109(7) 0.081(5) 0.013(5) -0.026(4) 0.005(4)
Br44 0.0420(3) 0.0435(3) 0.0302(3) 0.0025(2) 0.0032(2) 0.0047(2)
Br45 0.0502(3) 0.0467(4) 0.0562(3) -0.0087(3) 0.0311(3) -0.0072(3)
C46 0.030(3) 0.030(3) 0.039(3) -0.001(2) 0.008(2) 0.001(2)
C47 0.028(2) 0.029(3) 0.035(3) 0.005(2) 0.009(2) 0.005(2)

loop_
_atom_type_symbol
_atom_type_description
_atom_type_scat_dispersion_real
_atom_type_scat_dispersion_imag
_atom_type_scat_source
C C 0.0033 0.0016 'International Tables Vol C Tables 4.2.6.8 and 6.1.1.4'
H H 0.0000 0.0000 'International Tables Vol C Tables 4.2.6.8 and 6.1.1.4'
Br Br -0.2901 2.4595 'International Tables Vol C Tables 4.2.6.8 and 6.1.1.4'
N N 0.0061 0.0033 'International Tables Vol C Tables 4.2.6.8 and 6.1.1.4'
O O 0.0106 0.0060 'International Tables Vol C Tables 4.2.6.8 and 6.1.1.4'
Zr Zr -2.9673 0.5597 'International Tables Vol C Tables 4.2.6.8 and 6.1.1.4'

loop_
_geom_angle_atom_site_label_1
_geom_angle_atom_site_label_2
_geom_angle_atom_site_label_3
_geom_angle
_geom_angle_site_symmetry_1
O5 Zr1 O4 107.37(14) .
O5 Zr1 O2 97.66(14) .
O4 Zr1 O2 95.37(14) .
O5 Zr1 O3 91.23(13) .
O4 Zr1 O3 97.13(13) .
O2 Zr1 O3 161.75(13) .
O5 Zr1 N6 95.32(13) .
O4 Zr1 N6 157.08(13) .
O2 Zr1 N6 78.06(13) .
O3 Zr1 N6 85.30(13) .
O5 Zr1 N7 161.97(13) .
O4 Zr1 N7 87.27(13) .
O2 Zr1 N7 91.19(12) .
O3 Zr1 N7 76.21(12) .
N6 Zr1 N7 71.11(12) .
C8 O2 Zr1 145.3(3) .
C14 O3 Zr1 143.5(3) .
C36 O4 Zr1 166.5(3) .
C40 O5 Zr1 166.3(3) .
C26 N6 C46 106.4(4) .
C26 N6 C20 112.7(4) .
C46 N6 C20 110.6(3) .
C26 N6 Zr1 108.7(3) .
C46 N6 Zr1 106.0(3) .
C20 N6 Zr1 112.1(3) .
C27 N7 C47 106.7(3) .
C27 N7 C25 112.0(3) .
C47 N7 C25 112.0(4) .
C27 N7 Zr1 104.0(3) .
C47 N7 Zr1 108.6(3) .
C25 N7 Zr1 113.0(3) .
O2 C8 C13 118.1(4) .
O2 C8 C9 121.8(5) .
C13 C8 C9 120.2(5) .
C10 C9 C8 116.8(5) .
C10 C9 C28 121.6(5) .
C8 C9 C28 121.4(4) .
C9 C10 C11 124.2(5) .
C9 C10 H10 117.9 .
C11 C10 H10 117.9 .
C12 C11 C10 116.8(5) .
C12 C11 C32 120.6(5) .
C10 C11 C32 122.7(5) .
C13 C12 C11 121.6(5) .
C13 C12 H12 119.2 .
C11 C12 H12 119.2 .
C12 C13 C8 120.3(5) .
C12 C13 C46 119.9(5) .
C8 C13 C46 119.7(4) .
O3 C14 C15 121.0(4) .
O3 C14 C19 121.9(4) .
C15 C14 C19 117.1(4) .
C16 C15 C14 122.8(4) .
C16 C15 Br44 119.3(4) .
C14 C15 Br44 117.9(4) .
C15 C16 C17 118.3(4) .
C15 C16 H16 120.8 .
C17 C16 H16 120.8 .
C18 C17 C16 120.8(5) .
C18 C17 Br45 120.2(4) .
C16 C17 Br45 119.0(4) .
C17 C18 C19 121.1(4) .
C17 C18 H18 119.4 .
C19 C18 H18 119.4 .
C18 C19 C14 119.8(4) .
C18 C19 C47 120.2(4) .
C14 C19 C47 119.9(4) .
N6 C20 C25 111.3(4) .
N6 C20 C21 113.4(4) .
C25 C20 C21 111.7(4) .
N6 C20 H20 106.6 .
C25 C20 H20 106.6 .
C21 C20 H20 106.6 .
C20 C21 C22 111.5(4) .
C20 C21 H21A 109.3 .
C22 C21 H21A 109.3 .
C20 C21 H21B 109.3 .
C22 C21 H21B 109.3 .
H21A C21 H21B 108.0 .
C23 C22 C21 109.3(4) .
C23 C22 H22A 109.8 .
C21 C22 H22A 109.8 .
C23 C22 H22B 109.8 .
C21 C22 H22B 109.8 .
H22A C22 H22B 108.3 .
C22 C23 C24 110.1(5) .
C22 C23 H23A 109.6 .
C24 C23 H23A 109.6 .
C22 C23 H23B 109.6 .
C24 C23 H23B 109.6 .
H23A C23 H23B 108.2 .
C23 C24 C25 112.7(4) .
C23 C24 H24A 109.1 .
C25 C24 H24A 109.1 .
C23 C24 H24B 109.1 .
C25 C24 H24B 109.1 .
H24A C24 H24B 107.8 .
N7 C25 C20 110.5(4) .
N7 C25 C24 113.5(4) .
C20 C25 C24 111.2(4) .
N7 C25 H25 107.1 .
C20 C25 H25 107.1 .
C24 C25 H25 107.1 .
N6 C26 H26A 109.5 .
N6 C26 H26B 109.5 .
H26A C26 H26B 109.5 .
N6 C26 H26C 109.5 .
H26A C26 H26C 109.5 .
H26B C26 H26C 109.5 .
N7 C27 H27A 109.5 .
N7 C27 H27B 109.5 .
H27A C27 H27B 109.5 .
N7 C27 H27C 109.5 .
H27A C27 H27C 109.5 .
H27B C27 H27C 109.5 .
C31 C28 C9 112.6(4) .
C31 C28 C29 107.4(5) .
C9 C28 C29 111.5(4) .
C31 C28 C30 107.4(4) .
C9 C28 C30 108.5(4) .
C29 C28 C30 109.3(5) .
C28 C29 H29A 109.5 .
C28 C29 H29B 109.5 .
H29A C29 H29B 109.5 .
C28 C29 H29C 109.5 .
H29A C29 H29C 109.5 .
H29B C29 H29C 109.5 .
C28 C30 H30A 109.5 .
C28 C30 H30B 109.5 .
H30A C30 H30B 109.5 .
C28 C30 H30C 109.5 .
H30A C30 H30C 109.5 .
H30B C30 H30C 109.5 .
C28 C31 H31A 109.5 .
C28 C31 H31B 109.5 .
H31A C31 H31B 109.5 .
C28 C31 H31C 109.5 .
H31A C31 H31C 109.5 .
H31B C31 H31C 109.5 .
C33A C32 C35B 135.6(12) .
C33A C32 C34B 64.6(9) .
C35B C32 C34B 113.6(13) .
C33A C32 C33B 39.2(10) .
C35B C32 C33B 108.6(14) .
C34B C32 C33B 101.0(13) .
C33A C32 C34A 111.6(7) .
C35B C32 C34A 38.5(10) .
C34B C32 C34A 139.2(9) .
C33B C32 C34A 74.8(11) .
C33A C32 C35A 109.8(7) .
C35B C32 C35A 68.0(11) .
C34B C32 C35A 49.2(8) .
C33B C32 C35A 133.9(11) .
C34A C32 C35A 104.5(6) .
C33A C32 C11 109.7(5) .
C35B C32 C11 111.7(11) .
C34B C32 C11 110.4(8) .
C33B C32 C11 111.1(10) .
C34A C32 C11 108.8(5) .
C35A C32 C11 112.4(5) .
C32 C33A H33A 109.5 .
C32 C33A H33B 109.5 .
C32 C33A H33C 109.5 .
C32 C34A H34A 109.5 .
C32 C34A H34B 109.5 .
C32 C34A H34C 109.5 .
C32 C35A H35A 109.5 .
C32 C35A H35B 109.5 .
C32 C35A H35C 109.5 .
O4 C36 C37 106.9(5) .
O4 C36 C38 108.8(4) .
C37 C36 C38 113.4(6) .
O4 C36 C39 107.6(4) .
C37 C36 C39 112.0(6) .
C38 C36 C39 107.9(5) .
C36 C37 H37A 109.5 .
C36 C37 H37B 109.5 .
H37A C37 H37B 109.5 .
C36 C37 H37C 109.5 .
H37A C37 H37C 109.5 .
H37B C37 H37C 109.5 .
C36 C38 H38A 109.5 .
C36 C38 H38B 109.5 .
H38A C38 H38B 109.5 .
C36 C38 H38C 109.5 .
H38A C38 H38C 109.5 .
H38B C38 H38C 109.5 .
C36 C39 H39A 109.5 .
C36 C39 H39B 109.5 .
H39A C39 H39B 109.5 .
C36 C39 H39C 109.5 .
H39A C39 H39C 109.5 .
H39B C39 H39C 109.5 .
O5 C40 C42 109.0(5) .
O5 C40 C41 108.7(5) .
C42 C40 C41 112.1(6) .
O5 C40 C43 106.8(5) .
C42 C40 C43 112.0(6) .
C41 C40 C43 108.1(6) .
C40 C41 H41A 109.5 .
C40 C41 H41B 109.5 .
H41A C41 H41B 109.5 .
C40 C41 H41C 109.5 .
H41A C41 H41C 109.5 .
H41B C41 H41C 109.5 .
C40 C42 H42A 109.5 .
C40 C42 H42B 109.5 .
H42A C42 H42B 109.5 .
C40 C42 H42C 109.5 .
H42A C42 H42C 109.5 .
H42B C42 H42C 109.5 .
C40 C43 H43A 109.5 .
C40 C43 H43B 109.5 .
H43A C43 H43B 109.5 .
C40 C43 H43C 109.5 .
H43A C43 H43C 109.5 .
H43B C43 H43C 109.5 .
N6 C46 C13 115.0(4) .
N6 C46 H46A 108.5 .
C13 C46 H46A 108.5 .
N6 C46 H46B 108.5 .
C13 C46 H46B 108.5 .
H46A C46 H46B 107.5 .
N7 C47 C19 116.1(4) .
N7 C47 H47A 108.3 .
C19 C47 H47A 108.3 .
N7 C47 H47B 108.3 .
C19 C47 H47B 108.3 .
H47A C47 H47B 107.4 .
C49 C48 H48A 109.5 .
C49 C48 H48B 109.5 .
H48A C48 H48B 109.5 .
C49 C48 H48C 109.5 .
H48A C48 H48C 109.5 .
H48B C48 H48C 109.5 .
C50 C49 C48 115.8(14) .
C50 C49 H49A 108.3 .
C48 C49 H49A 108.3 .
C50 C49 H49B 108.3 .
C48 C49 H49B 108.3 .
H49A C49 H49B 107.4 .
C51 C50 C49 122.4(13) .
C51 C50 H50A 106.7 .
C49 C50 H50A 106.7 .
C51 C50 H50B 106.7 .
C49 C50 H50B 106.7 .
H50A C50 H50B 106.6 .
C52 C51 C50 120.3(13) .
C52 C51 H51A 107.3 .
C50 C51 H51A 107.3 .
C52 C51 H51B 107.3 .
C50 C51 H51B 107.3 .
H51A C51 H51B 106.9 .
C51 C52 H52A 109.5 .
C51 C52 H52B 109.5 .
H52A C52 H52B 109.5 .
C51 C52 H52C 109.5 .
H52A C52 H52C 109.5 .
H52B C52 H52C 109.5 .
C53 C53 C54 113.8(8) 3_655
C53 C53 H53A 108.8 3_655
C54 C53 H53A 108.8 .
C53 C53 H53B 108.8 3_655
C54 C53 H53B 108.8 .
H53A C53 H53B 107.7 .
C55 C54 C53 111.3(8) .
C55 C54 H54A 109.4 .
C53 C54 H54A 109.4 .
C55 C54 H54B 109.4 .
C53 C54 H54B 109.4 .
H54A C54 H54B 108.0 .
C32 C33B H33D 109.5 .
C32 C33B H33E 109.5 .
H33D C33B H33E 109.5 .
C32 C33B H33F 109.5 .
H33D C33B H33F 109.5 .
H33E C33B H33F 109.5 .
C32 C34B H34D 109.5 .
C32 C34B H34E 109.5 .
H34D C34B H34E 109.5 .
C32 C34B H34F 109.5 .
H34D C34B H34F 109.5 .
H34E C34B H34F 109.5 .
C32 C35B H35D 109.5 .
C32 C35B H35E 109.5 .
H35D C35B H35E 109.5 .
C32 C35B H35F 109.5 .
H35D C35B H35F 109.5 .
H35E C35B H35F 109.5 .

loop_
_geom_bond_atom_site_label_1
_geom_bond_atom_site_label_2
_geom_bond_distance
_geom_bond_site_symmetry_2
Zr1 O5 1.924(3) .
Zr1 O4 1.931(3) .
Zr1 O2 2.027(3) .
Zr1 O3 2.081(3) .
Zr1 N6 2.455(4) .
Zr1 N7 2.493(4) .
O2 C8 1.346(6) .
O3 C14 1.312(6) .
O4 C36 1.432(6) .
O5 C40 1.415(6) .
N6 C26 1.486(6) .
N6 C46 1.499(6) .
N6 C20 1.504(5) .
N7 C27 1.489(5) .
N7 C47 1.498(6) .
N7 C25 1.503(6) .
C8 C13 1.403(7) .
C8 C9 1.416(7) .
C9 C10 1.400(7) .
C9 C28 1.537(7) .
C10 C11 1.402(8) .
C10 H10 0.9500 .
C11 C12 1.394(7) .
C11 C32 1.540(7) .
C12 C13 1.392(7) .
C12 H12 0.9500 .
C13 C46 1.514(7) .
C14 C15 1.409(6) .
C14 C19 1.411(6) .
C15 C16 1.378(7) .
C15 Br44 1.897(5) .
C16 C17 1.385(7) .
C16 H16 0.9500 .
C17 C18 1.374(7) .
C17 Br45 1.912(5) .
C18 C19 1.389(7) .
C18 H18 0.9500 .
C19 C47 1.504(6) .
C20 C25 1.512(7) .
C20 C21 1.535(7) .
C20 H20 1.0000 .
C21 C22 1.537(6) .
C21 H21A 0.9900 .
C21 H21B 0.9900 .
C22 C23 1.515(8) .
C22 H22A 0.9900 .
C22 H22B 0.9900 .
C23 C24 1.525(7) .
C23 H23A 0.9900 .
C23 H23B 0.9900 .
C24 C25 1.536(6) .
C24 H24A 0.9900 .
C24 H24B 0.9900 .
C25 H25 1.0000 .
C26 H26A 0.9800 .
C26 H26B 0.9800 .
C26 H26C 0.9800 .
C27 H27A 0.9800 .
C27 H27B 0.9800 .
C27 H27C 0.9800 .
C28 C31 1.532(7) .
C28 C29 1.544(8) .
C28 C30 1.549(7) .
C29 H29A 0.9800 .
C29 H29B 0.9800 .
C29 H29C 0.9800 .
C30 H30A 0.9800 .
C30 H30B 0.9800 .
C30 H30C 0.9800 .
C31 H31A 0.9800 .
C31 H31B 0.9800 .
C31 H31C 0.9800 .
C32 C33A 1.493(5) .
C32 C35B 1.499(5) .
C32 C34B 1.505(5) .
C32 C33B 1.506(5) .
C32 C34A 1.508(5) .
C32 C35A 1.515(5) .
C33A H33A 0.9800 .
C33A H33B 0.9800 .
C33A H33C 0.9800 .
C34A H34A 0.9800 .
C34A H34B 0.9800 .
C34A H34C 0.9800 .
C35A H35A 0.9800 .
C35A H35B 0.9800 .
C35A H35C 0.9800 .
C36 C37 1.491(8) .
C36 C38 1.494(8) .
C36 C39 1.525(8) .
C37 H37A 0.9800 .
C37 H37B 0.9800 .
C37 H37C 0.9800 .
C38 H38A 0.9800 .
C38 H38B 0.9800 .
C38 H38C 0.9800 .
C39 H39A 0.9800 .
C39 H39B 0.9800 .
C39 H39C 0.9800 .
C40 C42 1.464(9) .
C40 C41 1.511(9) .
C40 C43 1.517(10) .
C41 H41A 0.9800 .
C41 H41B 0.9800 .
C41 H41C 0.9800 .
C42 H42A 0.9800 .
C42 H42B 0.9800 .
C42 H42C 0.9800 .
C43 H43A 0.9800 .
C43 H43B 0.9800 .
C43 H43C 0.9800 .
C46 H46A 0.9900 .
C46 H46B 0.9900 .
C47 H47A 0.9900 .
C47 H47B 0.9900 .
C48 C49 1.462(17) .
C48 H48A 0.9800 .
C48 H48B 0.9800 .
C48 H48C 0.9800 .
C49 C50 1.413(17) .
C49 H49A 0.9900 .
C49 H49B 0.9900 .
C50 C51 1.395(14) .
C50 H50A 0.9900 .
C50 H50B 0.9900 .
C51 C52 1.392(15) .
C51 H51A 0.9900 .
C51 H51B 0.9900 .
C52 H52A 0.9800 .
C52 H52B 0.9800 .
C52 H52C 0.9800 .
C53 C53 1.473(14) 3_655
C53 C54 1.505(10) .
C53 H53A 0.9900 .
C53 H53B 0.9900 .
C54 C55 1.416(5) .
C54 H54A 0.9900 .
C54 H54B 0.9900 .
C33B H33D 0.9800 .
C33B H33E 0.9800 .
C33B H33F 0.9800 .
C34B H34D 0.9800 .
C34B H34E 0.9800 .
C34B H34F 0.9800 .
C35B H35D 0.9800 .
C35B H35E 0.9800 .
C35B H35F 0.9800 .
